data_7053285
loop_
_publ_author_name
'Fernando, Isurika R.'
'Daskalakis, Nikos'
'Demadis, Konstantinos D.'
'Mezei, Gellert'

_publ_section_title
;
 Cation effect on the inorganic--organic layered structure of
 pyrazole-4-sulfonate networks and inhibitory effects on copper corrosion
;
_journal_issue 2
_journal_name_full 'New Journal of Chemistry'
_journal_page_first 221
_journal_paper_doi 10.1039/b9nj00361d
_journal_volume 34
_journal_year 2010
_chemical_formula_sum 'C3 H3 Cs N2 O3 S'
_chemical_formula_weight 280.04
_chemical_name_systematic
;
?
;
_space_group_IT_number 14
_symmetry_cell_setting monoclinic
_symmetry_space_group_name_Hall '-P 2ybc'
_symmetry_space_group_name_H-M 'P 1 21/c 1'
_atom_sites_solution_hydrogens geom
_atom_sites_solution_primary direct
_atom_sites_solution_secondary difmap
_audit_creation_method SHELXL-97
_cell_angle_alpha 90.00
_cell_angle_beta 91.560(3)
_cell_angle_gamma 90.00
_cell_formula_units_Z 4
_cell_length_a 8.8211(14)
_cell_length_b 8.1086(13)
_cell_length_c 9.8888(15)
_cell_measurement_temperature 298(2)
_cell_volume 707.05(19)
_computing_cell_refinement 'Bruker SMART'
_computing_data_collection 'Bruker SMART'
_computing_data_reduction 'Bruker SHELXTL'
_computing_molecular_graphics 'Bruker SHELXTL'
_computing_publication_material 'Bruker SHELXTL'
_computing_structure_refinement 'SHELXL-97 (Sheldrick, 1997)'
_computing_structure_solution 'SHELXS-97 (Sheldrick, 1990)'
_diffrn_ambient_temperature 298(2)
_diffrn_measured_fraction_theta_full 1.000
_diffrn_measured_fraction_theta_max 1.000
_diffrn_measurement_device_type 'CCD area detector'
_diffrn_measurement_method 'phi and omega scans'
_diffrn_radiation_monochromator graphite
_diffrn_radiation_source 'fine-focus sealed tube'
_diffrn_radiation_type MoK\a
_diffrn_radiation_wavelength 0.71073
_diffrn_reflns_av_R_equivalents 0.0292
_diffrn_reflns_av_sigmaI/netI 0.0205
_diffrn_reflns_limit_h_max 10
_diffrn_reflns_limit_h_min -10
_diffrn_reflns_limit_k_max 6
_diffrn_reflns_limit_k_min -9
_diffrn_reflns_limit_l_max 11
_diffrn_reflns_limit_l_min -10
_diffrn_reflns_number 3733
_diffrn_reflns_theta_full 25.02
_diffrn_reflns_theta_max 25.02
_diffrn_reflns_theta_min 2.31
_exptl_absorpt_coefficient_mu 5.479
_exptl_absorpt_correction_T_max 0.3057
_exptl_absorpt_correction_T_min 0.1942
_exptl_absorpt_correction_type empirical
_exptl_crystal_colour colorless
_exptl_crystal_density_diffrn 2.631
_exptl_crystal_density_method 'not measured'
_exptl_crystal_description fragment
_exptl_crystal_F_000 520
_exptl_crystal_size_max 0.17
_exptl_crystal_size_mid 0.11
_exptl_crystal_size_min 0.03
_refine_diff_density_max 0.347
_refine_diff_density_min -0.712
_refine_diff_density_rms 0.107
_refine_ls_extinction_method none
_refine_ls_goodness_of_fit_ref 1.085
_refine_ls_hydrogen_treatment constr
_refine_ls_matrix_type full
_refine_ls_number_parameters 91
_refine_ls_number_reflns 1247
_refine_ls_number_restraints 0
_refine_ls_restrained_S_all 1.085
_refine_ls_R_factor_all 0.0219
_refine_ls_R_factor_gt 0.0191
_refine_ls_shift/su_max 0.000
_refine_ls_shift/su_mean 0.000
_refine_ls_structure_factor_coef Fsqd
_refine_ls_weighting_details 'calc w=1/[\s^2^(Fo^2^)+(0.0272P)^2^+0.3526P] where P=(Fo^2^+2Fc^2^)/3'
_refine_ls_weighting_scheme calc
_refine_ls_wR_factor_gt 0.0479
_refine_ls_wR_factor_ref 0.0490
_reflns_number_gt 1140
_reflns_number_total 1247
_reflns_threshold_expression >2sigma(I)
_cod_data_source_file b9nj00361d.txt
_cod_data_source_block cesiumpyrazolesulfonate
_cod_depositor_comments
;
The following automatic conversions were performed:

'_symmetry_cell_setting' value 'Monoclinic' changed to 'monoclinic'
according to /home/saulius/struct/CIF-dictionaries/cif_core.dic
dictionary named 'cif_core.dic' version 2.4.2 from 2011-04-26.

Automatic conversion script
Id: cif_fix_values 1891 2012-01-12 08:04:46Z andrius 
;
_cod_original_sg_symbol_H-M P2(1)/c
_cod_database_code 7053285

loop_
_symmetry_equiv_pos_as_xyz
'x, y, z'
'-x, y+1/2, -z+1/2'
'-x, -y, -z'
'x, -y-1/2, z-1/2'

loop_
_atom_site_label
_atom_site_type_symbol
_atom_site_fract_x
_atom_site_fract_y
_atom_site_fract_z
_atom_site_U_iso_or_equiv
_atom_site_adp_type
_atom_site_occupancy
_atom_site_symmetry_multiplicity
_atom_site_calc_flag
_atom_site_refinement_flags
Cs1 Cs 0.09255(2) 0.83128(3) 0.685726(19) 0.03423(10) Uani 1 1 d .
S1 S 0.21616(9) 0.32742(9) 0.55619(8) 0.02827(18) Uani 1 1 d .
O1 O 0.2025(2) 0.4565(3) 0.6584(2) 0.0389(6) Uani 1 1 d .
O2 O 0.1099(3) 0.1939(3) 0.5786(2) 0.0365(5) Uani 1 1 d .
O3 O 0.2099(3) 0.3910(3) 0.4196(2) 0.0437(6) Uani 1 1 d .
N1 N 0.6491(3) 0.1925(4) 0.5641(3) 0.0451(8) Uani 1 1 d .
N2 N 0.5874(3) 0.0953(4) 0.6574(3) 0.0389(7) Uani 1 1 d .
H2 H 0.6381 0.0229 0.7033 0.047 Uiso 1 1 calc R
C1 C 0.4390(4) 0.1222(5) 0.6720(3) 0.0385(8) Uani 1 1 d .
H1 H 0.3760 0.0694 0.7322 0.046 Uiso 1 1 calc R
C2 C 0.3978(3) 0.2423(4) 0.5813(3) 0.0298(7) Uani 1 1 d .
C3 C 0.5331(4) 0.2815(5) 0.5172(4) 0.0444(9) Uani 1 1 d .
H3 H 0.5406 0.3607 0.4497 0.053 Uiso 1 1 calc R

loop_
_atom_site_aniso_label
_atom_site_aniso_U_11
_atom_site_aniso_U_22
_atom_site_aniso_U_33
_atom_site_aniso_U_23
_atom_site_aniso_U_13
_atom_site_aniso_U_12
Cs1 0.03280(14) 0.03302(15) 0.03690(15) 0.00140(8) 0.00134(9) -0.00030(8)
S1 0.0246(4) 0.0299(4) 0.0302(4) -0.0008(3) -0.0013(3) -0.0013(3)
O1 0.0336(11) 0.0352(13) 0.0478(14) -0.0116(11) -0.0014(10) 0.0009(10)
O2 0.0304(12) 0.0338(13) 0.0452(14) -0.0007(10) -0.0002(10) -0.0070(10)
O3 0.0378(13) 0.0552(16) 0.0379(14) 0.0140(12) -0.0008(10) 0.0028(12)
N1 0.0334(16) 0.049(2) 0.0534(19) 0.0086(15) 0.0053(14) 0.0044(13)
N2 0.0306(15) 0.0405(18) 0.0453(16) 0.0076(14) -0.0034(12) 0.0033(12)
C1 0.0302(17) 0.044(2) 0.0412(19) 0.0073(16) 0.0007(14) -0.0013(15)
C2 0.0297(16) 0.0298(17) 0.0299(16) -0.0024(14) -0.0007(13) 0.0001(14)
C3 0.0329(19) 0.050(2) 0.051(2) 0.0138(18) 0.0079(16) 0.0047(16)

loop_
_atom_type_symbol
_atom_type_description
_atom_type_scat_dispersion_real
_atom_type_scat_dispersion_imag
_atom_type_scat_source
C C 0.0033 0.0016 'International Tables Vol C Tables 4.2.6.8 and 6.1.1.4'
H H 0.0000 0.0000 'International Tables Vol C Tables 4.2.6.8 and 6.1.1.4'
N N 0.0061 0.0033 'International Tables Vol C Tables 4.2.6.8 and 6.1.1.4'
O O 0.0106 0.0060 'International Tables Vol C Tables 4.2.6.8 and 6.1.1.4'
S S 0.1246 0.1234 'International Tables Vol C Tables 4.2.6.8 and 6.1.1.4'
Cs Cs -0.3680 2.1192 'International Tables Vol C Tables 4.2.6.8 and 6.1.1.4'

loop_
_geom_angle_atom_site_label_1
_geom_angle_atom_site_label_2
_geom_angle_atom_site_label_3
_geom_angle
_geom_angle_site_symmetry_1
_geom_angle_site_symmetry_3
O2 Cs1 O2 79.09(6) 1_565 3_566
O2 Cs1 O2 127.69(6) 1_565 2_556
O2 Cs1 O2 105.68(6) 3_566 2_556
O2 Cs1 O1 147.64(6) 1_565 .
O2 Cs1 O1 91.99(6) 3_566 .
O2 Cs1 O1 84.65(6) 2_556 .
O2 Cs1 O1 85.04(6) 1_565 2_556
O2 Cs1 O1 88.30(6) 3_566 2_556
O2 Cs1 O1 44.15(6) 2_556 2_556
O1 Cs1 O1 126.09(6) . 2_556
O2 Cs1 O3 116.40(6) 1_565 3_566
O2 Cs1 O3 43.68(6) 3_566 3_566
O2 Cs1 O3 65.28(6) 2_556 3_566
O1 Cs1 O3 72.82(6) . 3_566
O1 Cs1 O3 70.91(6) 2_556 3_566
O2 Cs1 O3 65.65(6) 1_565 4_576
O2 Cs1 O3 140.68(6) 3_566 4_576
O2 Cs1 O3 84.22(6) 2_556 4_576
O1 Cs1 O3 127.14(6) . 4_576
O1 Cs1 O3 72.44(6) 2_556 4_576
O3 Cs1 O3 142.86(3) 3_566 4_576
O2 Cs1 N1 76.61(7) 1_565 3_666
O2 Cs1 N1 76.64(7) 3_566 3_666
O2 Cs1 N1 155.70(6) 2_556 3_666
O1 Cs1 N1 71.06(7) . 3_666
O1 Cs1 N1 158.08(6) 2_556 3_666
O3 Cs1 N1 106.59(7) 3_566 3_666
O3 Cs1 N1 109.63(7) 4_576 3_666
O2 Cs1 N1 120.24(7) 1_565 2_656
O2 Cs1 N1 156.02(6) 3_566 2_656
O2 Cs1 N1 74.76(7) 2_556 2_656
O1 Cs1 N1 64.06(6) . 2_656
O1 Cs1 N1 106.34(6) 2_556 2_656
O3 Cs1 N1 122.83(7) 3_566 2_656
O3 Cs1 N1 63.15(7) 4_576 2_656
N1 Cs1 N1 93.36(7) 3_666 2_656
O2 Cs1 N2 125.56(6) 1_565 2_656
O2 Cs1 N2 136.43(6) 3_566 2_656
O2 Cs1 N2 87.08(6) 2_556 2_656
O1 Cs1 N2 47.02(6) . 2_656
O1 Cs1 N2 125.21(6) 2_556 2_656
O3 Cs1 N2 116.15(7) 3_566 2_656
O3 Cs1 N2 80.91(6) 4_576 2_656
N1 Cs1 N2 76.01(7) 3_666 2_656
N1 Cs1 N2 21.15(7) 2_656 2_656
O2 Cs1 S1 106.19(4) 1_565 2_556
O2 Cs1 S1 99.09(5) 3_566 2_556
O2 Cs1 S1 21.96(4) 2_556 2_556
O1 Cs1 S1 105.92(4) . 2_556
O1 Cs1 S1 22.31(4) 2_556 2_556
O3 Cs1 S1 67.96(4) 3_566 2_556
O3 Cs1 S1 75.86(4) 4_576 2_556
N1 Cs1 S1 174.50(6) 3_666 2_556
N1 Cs1 S1 89.27(5) 2_656 2_556
N2 Cs1 S1 105.48(5) 2_656 2_556
O2 Cs1 S1 98.39(4) 1_565 3_566
O2 Cs1 S1 21.56(4) 3_566 3_566
O2 Cs1 S1 86.30(5) 2_556 3_566
O1 Cs1 S1 80.73(4) . 3_566
O1 Cs1 S1 80.43(4) 2_556 3_566
O3 Cs1 S1 22.22(4) 3_566 3_566
O3 Cs1 S1 149.27(4) 4_576 3_566
N1 Cs1 S1 90.37(6) 3_666 3_566
N1 Cs1 S1 141.00(5) 2_656 3_566
N2 Cs1 S1 127.72(5) 2_656 3_566
S1 Cs1 S1 84.56(2) 2_556 3_566
O3 S1 O2 113.58(15) . .
O3 S1 O1 112.87(15) . .
O2 S1 O1 111.24(14) . .
O3 S1 C2 106.51(14) . .
O2 S1 C2 105.98(14) . .
O1 S1 C2 106.01(14) . .
O3 S1 Cs1 128.13(10) . 2_546
O2 S1 Cs1 54.83(9) . 2_546
O1 S1 Cs1 56.86(9) . 2_546
C2 S1 Cs1 125.36(10) . 2_546
O3 S1 Cs1 61.56(10) . 3_566
O2 S1 Cs1 52.39(10) . 3_566
O1 S1 Cs1 127.32(10) . 3_566
C2 S1 Cs1 126.27(10) . 3_566
Cs1 S1 Cs1 84.88(2) 2_546 3_566
S1 O1 Cs1 140.21(13) . .
S1 O1 Cs1 100.83(11) . 2_546
Cs1 O1 Cs1 90.47(6) . 2_546
S1 O2 Cs1 142.13(13) . 1_545
S1 O2 Cs1 106.05(12) . 3_566
Cs1 O2 Cs1 100.91(6) 1_545 3_566
S1 O2 Cs1 103.21(11) . 2_546
Cs1 O2 Cs1 92.73(6) 1_545 2_546
Cs1 O2 Cs1 108.41(7) 3_566 2_546
S1 O3 Cs1 96.21(12) . 3_566
S1 O3 Cs1 151.98(15) . 4_575
Cs1 O3 Cs1 85.38(5) 3_566 4_575
C3 N1 N2 103.7(3) . .
C3 N1 Cs1 107.6(2) . 3_666
N2 N1 Cs1 139.2(2) . 3_666
C3 N1 Cs1 123.6(3) . 2_646
N2 N1 Cs1 88.3(2) . 2_646
Cs1 N1 Cs1 95.45(8) 3_666 2_646
C1 N2 N1 113.2(3) . .
C1 N2 Cs1 127.2(2) . 2_646
N1 N2 Cs1 70.52(18) . 2_646
N2 C1 C2 106.8(3) . .
N2 C1 Cs1 132.9(2) . 1_545
C2 C1 Cs1 105.2(2) . 1_545
C1 C2 C3 104.1(3) . .
C1 C2 S1 126.8(2) . .
C3 C2 S1 129.1(3) . .
N1 C3 C2 112.1(3) . .

loop_
_geom_bond_atom_site_label_1
_geom_bond_atom_site_label_2
_geom_bond_distance
_geom_bond_site_symmetry_2
Cs1 O2 3.130(2) 1_565
Cs1 O2 3.132(2) 3_566
Cs1 O2 3.176(2) 2_556
Cs1 O1 3.204(2) .
Cs1 O1 3.225(2) 2_556
Cs1 O3 3.361(3) 3_566
Cs1 O3 3.370(2) 4_576
Cs1 N1 3.412(3) 3_666
Cs1 N1 3.503(3) 2_656
Cs1 N2 3.715(3) 2_656
Cs1 S1 3.7827(9) 2_556
Cs1 S1 3.8000(9) 3_566
S1 O3 1.446(2) .
S1 O2 1.453(2) .
S1 O1 1.462(2) .
S1 C2 1.756(3) .
S1 Cs1 3.7827(9) 2_546
S1 Cs1 3.8000(9) 3_566
O1 Cs1 3.225(2) 2_546
O2 Cs1 3.130(2) 1_545
O2 Cs1 3.132(2) 3_566
O2 Cs1 3.176(2) 2_546
O3 Cs1 3.361(3) 3_566
O3 Cs1 3.370(2) 4_575
N1 C3 1.325(5) .
N1 N2 1.341(4) .
N1 Cs1 3.412(3) 3_666
N1 Cs1 3.503(3) 2_646
N2 C1 1.339(4) .
N2 Cs1 3.715(3) 2_646
C1 C2 1.366(5) .
C1 Cs1 3.866(3) 1_545
C2 C3 1.404(4) .
